data_2237317
loop_
_publ_author_name
'Devarajegowda, H. C.'
'Kumar, K. Mahesh'
'Seenivasa, S.'
'Arunkashi, H. K.'
'Kotresh, O.'

_publ_section_title
;
 (6-Methoxy-2-oxo-2<i>H</i>-chromen-4-yl)methyl
 morpholine-4-carbodithioate
;
_journal_coeditor_code GW2129
_journal_issue 2
_journal_name_full 'Acta Crystallographica Section E'
_journal_page_first o192
_journal_paper_doi 10.1107/S1600536812051847
_journal_volume 69
_journal_year 2013
_chemical_formula_iupac 'C16 H17 N O4 S2'
_chemical_formula_moiety 'C16 H17 N O4 S2'
_chemical_formula_sum 'C16 H17 N O4 S2'
_chemical_formula_weight 351.43
_chemical_melting_point 481
_chemical_name_systematic
;
(6-Methoxy-2-oxo-2<i>H</i>-chromen-4-yl)methyl morpholine-4-carbodithioate
;
_space_group_IT_number 2
_symmetry_cell_setting triclinic
_symmetry_space_group_name_Hall '-P 1'
_symmetry_space_group_name_H-M 'P -1'
_atom_sites_solution_hydrogens geom
_atom_sites_solution_primary direct
_atom_sites_solution_secondary difmap
_audit_creation_method SHELXL-97
_cell_angle_alpha 75.433(4)
_cell_angle_beta 86.642(4)
_cell_angle_gamma 78.355(4)
_cell_formula_units_Z 2
_cell_length_a 7.0026(5)
_cell_length_b 7.9939(6)
_cell_length_c 14.8033(11)
_cell_measurement_reflns_used 2725
_cell_measurement_temperature 296(2)
_cell_measurement_theta_max 25.00
_cell_measurement_theta_min 2.68
_cell_volume 785.49(10)
_computing_cell_refinement 'SAINT (Bruker, 2001)'
_computing_data_collection 'SMART (Bruker, 2001)'
_computing_data_reduction 'SAINT (Bruker, 2001)'
_computing_molecular_graphics 'ORTEP-3 (Farrugia, 2012)'
_computing_publication_material 'SHELXL97 (Sheldrick, 2008)'
_computing_structure_refinement 'SHELXL97 (Sheldrick, 2008)'
_computing_structure_solution 'SHELXS97 (Sheldrick, 2008)'
_diffrn_ambient_temperature 296(2)
_diffrn_measured_fraction_theta_full 0.982
_diffrn_measured_fraction_theta_max 0.982
_diffrn_measurement_device_type 'Bruker SMART CCD area-detector'
_diffrn_measurement_method '\w and \f scans'
_diffrn_radiation_monochromator graphite
_diffrn_radiation_source 'fine-focus sealed tube'
_diffrn_radiation_type MoK\a
_diffrn_radiation_wavelength 0.71073
_diffrn_reflns_av_R_equivalents 0.0244
_diffrn_reflns_av_sigmaI/netI 0.0182
_diffrn_reflns_limit_h_max 8
_diffrn_reflns_limit_h_min -8
_diffrn_reflns_limit_k_max 9
_diffrn_reflns_limit_k_min -9
_diffrn_reflns_limit_l_max 17
_diffrn_reflns_limit_l_min -17
_diffrn_reflns_number 13583
_diffrn_reflns_theta_full 25.00
_diffrn_reflns_theta_max 25.00
_diffrn_reflns_theta_min 2.68
_exptl_absorpt_coefficient_mu 0.359
_exptl_absorpt_correction_T_max 1.0000
_exptl_absorpt_correction_T_min 0.7700
_exptl_absorpt_correction_type multi-scan
_exptl_absorpt_process_details '(SADABS; Sheldrick, 2007)'
_exptl_crystal_colour colourless
_exptl_crystal_density_diffrn 1.486
_exptl_crystal_density_method 'not measured'
_exptl_crystal_description Plate
_exptl_crystal_F_000 368
_exptl_crystal_size_max 0.24
_exptl_crystal_size_mid 0.20
_exptl_crystal_size_min 0.12
_refine_diff_density_max 0.212
_refine_diff_density_min -0.154
_refine_ls_extinction_method none
_refine_ls_goodness_of_fit_ref 1.064
_refine_ls_hydrogen_treatment constr
_refine_ls_matrix_type full
_refine_ls_number_parameters 208
_refine_ls_number_reflns 2725
_refine_ls_number_restraints 0
_refine_ls_restrained_S_all 1.064
_refine_ls_R_factor_all 0.0300
_refine_ls_R_factor_gt 0.0270
_refine_ls_shift/su_max 0.001
_refine_ls_shift/su_mean 0.000
_refine_ls_structure_factor_coef Fsqd
_refine_ls_weighting_details 'calc w=1/[\s^2^(Fo^2^)+(0.0403P)^2^+0.1479P] where P=(Fo^2^+2Fc^2^)/3'
_refine_ls_weighting_scheme calc
_refine_ls_wR_factor_gt 0.0714
_refine_ls_wR_factor_ref 0.0733
_reflns_number_gt 2482
_reflns_number_total 2725
_reflns_threshold_expression I>2\s(I)
_cod_data_source_file gw2129.cif
_cod_data_source_block I
_cod_database_code 2237317
_cod_database_fobs_code 2237317

loop_
_symmetry_equiv_pos_as_xyz
'x, y, z'
'-x, -y, -z'

loop_
_atom_site_type_symbol
_atom_site_label
_atom_site_fract_x
_atom_site_fract_y
_atom_site_fract_z
_atom_site_U_iso_or_equiv
_atom_site_adp_type
_atom_site_calc_flag
_atom_site_refinement_flags
_atom_site_occupancy
_atom_site_symmetry_multiplicity
S S1 0.20243(5) 0.57411(5) 0.13634(2) 0.03769(12) Uani d . 1 1
S S2 0.56769(5) 0.71727(6) 0.06898(3) 0.04523(13) Uani d . 1 1
O O3 0.11086(15) 0.92127(12) 0.39849(7) 0.0387(2) Uani d . 1 1
O O4 0.3416(2) 1.06890(16) 0.34092(10) 0.0637(3) Uani d . 1 1
O O5 0.05206(16) 0.92565(15) -0.20255(7) 0.0481(3) Uani d . 1 1
O O6 -0.32490(16) 0.41563(13) 0.41094(8) 0.0478(3) Uani d . 1 1
N N7 0.25269(16) 0.75947(14) -0.03248(8) 0.0338(3) Uani d . 1 1
C C8 0.2732(2) 0.94051(19) 0.34374(10) 0.0423(3) Uani d . 1 1
C C9 0.3469(2) 0.80463(19) 0.29565(10) 0.0391(3) Uani d . 1 1
H H9 0.4639 0.8085 0.2627 0.047 Uiso calc R 1 1
C C10 0.2545(2) 0.67253(17) 0.29619(9) 0.0316(3) Uani d . 1 1
C C11 0.0733(2) 0.66496(16) 0.34768(8) 0.0302(3) Uani d . 1 1
C C12 0.0084(2) 0.79116(16) 0.39807(9) 0.0322(3) Uani d . 1 1
C C13 -0.1612(2) 0.79099(18) 0.45089(9) 0.0380(3) Uani d . 1 1
H H13 -0.2017 0.8758 0.4846 0.046 Uiso calc R 1 1
C C14 -0.2691(2) 0.66436(19) 0.45309(10) 0.0396(3) Uani d . 1 1
H H14 -0.3836 0.6639 0.4882 0.047 Uiso calc R 1 1
C C15 -0.2080(2) 0.53636(17) 0.40304(9) 0.0355(3) Uani d . 1 1
C C16 -0.0384(2) 0.53634(17) 0.35082(9) 0.0336(3) Uani d . 1 1
H H16 0.0020 0.4508 0.3176 0.040 Uiso calc R 1 1
C C17 -0.2599(2) 0.2748(2) 0.36796(13) 0.0518(4) Uani d . 1 1
H H17A -0.3539 0.1994 0.3787 0.078 Uiso calc R 1 1
H H17B -0.1370 0.2086 0.3939 0.078 Uiso calc R 1 1
H H17C -0.2448 0.3208 0.3020 0.078 Uiso calc R 1 1
C C18 0.3358(2) 0.53685(18) 0.24300(9) 0.0353(3) Uani d . 1 1
H H18A 0.3293 0.4206 0.2818 0.042 Uiso calc R 1 1
H H18B 0.4718 0.5408 0.2280 0.042 Uiso calc R 1 1
C C19 0.34447(19) 0.69401(16) 0.04920(9) 0.0311(3) Uani d . 1 1
C C20 0.0686(2) 0.71676(19) -0.05329(10) 0.0407(3) Uani d . 1 1
H H20A -0.0043 0.6857 0.0042 0.049 Uiso calc R 1 1
H H20B 0.0962 0.6156 -0.0802 0.049 Uiso calc R 1 1
C C21 -0.0524(2) 0.8689(2) -0.11983(11) 0.0441(4) Uani d . 1 1
H H21A -0.1690 0.8341 -0.1351 0.053 Uiso calc R 1 1
H H21B -0.0923 0.9658 -0.0901 0.053 Uiso calc R 1 1
C C22 0.2181(2) 0.9831(2) -0.18091(11) 0.0497(4) Uani d . 1 1
H H22A 0.1762 1.0806 -0.1518 0.060 Uiso calc R 1 1
H H22B 0.2864 1.0260 -0.2383 0.060 Uiso calc R 1 1
C C23 0.3561(2) 0.8398(2) -0.11672(10) 0.0430(3) Uani d . 1 1
H H23A 0.4142 0.7502 -0.1491 0.052 Uiso calc R 1 1
H H23B 0.4600 0.8887 -0.0989 0.052 Uiso calc R 1 1

loop_
_atom_site_aniso_label
_atom_site_aniso_U_11
_atom_site_aniso_U_22
_atom_site_aniso_U_33
_atom_site_aniso_U_12
_atom_site_aniso_U_13
_atom_site_aniso_U_23
S1 0.0381(2) 0.0462(2) 0.0334(2) -0.01826(16) 0.00258(14) -0.01081(15)
S2 0.0298(2) 0.0622(3) 0.0451(2) -0.01602(17) -0.00144(16) -0.00997(18)
O3 0.0470(6) 0.0347(5) 0.0383(5) -0.0103(4) -0.0010(4) -0.0142(4)
O4 0.0665(8) 0.0560(7) 0.0859(9) -0.0322(6) 0.0105(7) -0.0352(6)
O5 0.0433(6) 0.0585(7) 0.0405(6) -0.0172(5) -0.0066(5) -0.0014(5)
O6 0.0432(6) 0.0412(6) 0.0627(7) -0.0158(5) 0.0115(5) -0.0164(5)
N7 0.0285(6) 0.0383(6) 0.0351(6) -0.0111(5) 0.0005(5) -0.0066(5)
C8 0.0440(9) 0.0426(8) 0.0438(8) -0.0140(7) -0.0039(7) -0.0118(6)
C9 0.0347(8) 0.0430(8) 0.0414(8) -0.0098(6) 0.0002(6) -0.0118(6)
C10 0.0328(7) 0.0316(6) 0.0278(6) -0.0024(5) -0.0047(5) -0.0045(5)
C11 0.0343(7) 0.0283(6) 0.0254(6) -0.0030(5) -0.0039(5) -0.0032(5)
C12 0.0397(8) 0.0283(6) 0.0274(6) -0.0052(6) -0.0052(6) -0.0044(5)
C13 0.0457(9) 0.0344(7) 0.0323(7) -0.0020(6) 0.0026(6) -0.0107(6)
C14 0.0400(8) 0.0397(7) 0.0356(7) -0.0049(6) 0.0065(6) -0.0067(6)
C15 0.0372(8) 0.0307(7) 0.0361(7) -0.0076(6) -0.0006(6) -0.0029(5)
C16 0.0397(8) 0.0279(6) 0.0331(7) -0.0042(6) 0.0001(6) -0.0090(5)
C17 0.0464(9) 0.0387(8) 0.0733(11) -0.0102(7) -0.0034(8) -0.0174(8)
C18 0.0342(7) 0.0351(7) 0.0344(7) -0.0033(6) -0.0012(6) -0.0072(5)
C19 0.0292(7) 0.0295(6) 0.0366(7) -0.0051(5) 0.0034(5) -0.0127(5)
C20 0.0337(8) 0.0456(8) 0.0436(8) -0.0170(6) -0.0039(6) -0.0041(6)
C21 0.0327(8) 0.0516(9) 0.0454(8) -0.0084(7) -0.0024(6) -0.0068(7)
C22 0.0481(10) 0.0533(9) 0.0456(9) -0.0225(8) -0.0038(7) 0.0023(7)
C23 0.0342(8) 0.0559(9) 0.0381(8) -0.0149(7) 0.0036(6) -0.0061(7)

loop_
_atom_type_symbol
_atom_type_description
_atom_type_scat_dispersion_real
_atom_type_scat_dispersion_imag
_atom_type_scat_source
C C 0.0033 0.0016 'International Tables Vol C Tables 4.2.6.8 and 6.1.1.4'
H H 0.0000 0.0000 'International Tables Vol C Tables 4.2.6.8 and 6.1.1.4'
N N 0.0061 0.0033 'International Tables Vol C Tables 4.2.6.8 and 6.1.1.4'
O O 0.0106 0.0060 'International Tables Vol C Tables 4.2.6.8 and 6.1.1.4'
S S 0.1246 0.1234 'International Tables Vol C Tables 4.2.6.8 and 6.1.1.4'

loop_
_geom_angle_atom_site_label_1
_geom_angle_atom_site_label_2
_geom_angle_atom_site_label_3
_geom_angle
C19 S1 C18 103.85(6)
C8 O3 C12 121.50(11)
C21 O5 C22 109.50(12)
C15 O6 C17 117.51(12)
C19 N7 C20 124.03(11)
C19 N7 C23 120.79(12)
C20 N7 C23 113.08(11)
O4 C8 O3 117.00(14)
O4 C8 C9 126.27(15)
O3 C8 C9 116.73(12)
C10 C9 C8 122.97(14)
C10 C9 H9 118.5
C8 C9 H9 118.5
C9 C10 C11 118.87(13)
C9 C10 C18 120.67(13)
C11 C10 C18 120.46(12)
C12 C11 C16 118.41(13)
C12 C11 C10 117.82(12)
C16 C11 C10 123.77(12)
O3 C12 C13 116.84(12)
O3 C12 C11 121.63(12)
C13 C12 C11 121.52(13)
C14 C13 C12 119.35(13)
C14 C13 H13 120.3
C12 C13 H13 120.3
C13 C14 C15 120.46(13)
C13 C14 H14 119.8
C15 C14 H14 119.8
O6 C15 C16 124.29(13)
O6 C15 C14 115.64(13)
C16 C15 C14 120.07(13)
C15 C16 C11 120.20(12)
C15 C16 H16 119.9
C11 C16 H16 119.9
O6 C17 H17A 109.5
O6 C17 H17B 109.5
H17A C17 H17B 109.5
O6 C17 H17C 109.5
H17A C17 H17C 109.5
H17B C17 H17C 109.5
C10 C18 S1 111.36(9)
C10 C18 H18A 109.4
S1 C18 H18A 109.4
C10 C18 H18B 109.4
S1 C18 H18B 109.4
H18A C18 H18B 108.0
N7 C19 S2 124.57(10)
N7 C19 S1 112.68(10)
S2 C19 S1 122.74(8)
N7 C20 C21 111.40(12)
N7 C20 H20A 109.3
C21 C20 H20A 109.3
N7 C20 H20B 109.3
C21 C20 H20B 109.3
H20A C20 H20B 108.0
O5 C21 C20 111.41(12)
O5 C21 H21A 109.3
C20 C21 H21A 109.3
O5 C21 H21B 109.3
C20 C21 H21B 109.3
H21A C21 H21B 108.0
O5 C22 C23 112.76(13)
O5 C22 H22A 109.0
C23 C22 H22A 109.0
O5 C22 H22B 109.0
C23 C22 H22B 109.0
H22A C22 H22B 107.8
N7 C23 C22 110.63(12)
N7 C23 H23A 109.5
C22 C23 H23A 109.5
N7 C23 H23B 109.5
C22 C23 H23B 109.5
H23A C23 H23B 108.1

loop_
_geom_bond_atom_site_label_1
_geom_bond_atom_site_label_2
_geom_bond_distance
S1 C19 1.7846(13)
S1 C18 1.8107(14)
S2 C19 1.6620(14)
O3 C8 1.3682(18)
O3 C12 1.3792(16)
O4 C8 1.2083(18)
O5 C21 1.4105(19)
O5 C22 1.4136(19)
O6 C15 1.3661(17)
O6 C17 1.4134(19)
N7 C19 1.3363(17)
N7 C20 1.4662(18)
N7 C23 1.4733(18)
C8 C9 1.440(2)
C9 C10 1.344(2)
C9 H9 0.9300
C10 C11 1.4453(19)
C10 C18 1.4995(18)
C11 C12 1.3909(19)
C11 C16 1.4028(19)
C12 C13 1.383(2)
C13 C14 1.373(2)
C13 H13 0.9300
C14 C15 1.395(2)
C14 H14 0.9300
C15 C16 1.378(2)
C16 H16 0.9300
C17 H17A 0.9600
C17 H17B 0.9600
C17 H17C 0.9600
C18 H18A 0.9700
C18 H18B 0.9700
C20 C21 1.499(2)
C20 H20A 0.9700
C20 H20B 0.9700
C21 H21A 0.9700
C21 H21B 0.9700
C22 C23 1.504(2)
C22 H22A 0.9700
C22 H22B 0.9700
C23 H23A 0.9700
C23 H23B 0.9700

loop_
_geom_hbond_atom_site_label_D
_geom_hbond_atom_site_label_H
_geom_hbond_atom_site_label_A
_geom_hbond_site_symmetry_A
_geom_hbond_distance_DH
_geom_hbond_distance_HA
_geom_hbond_distance_DA
_geom_hbond_angle_DHA
_geom_hbond_publ_flag
C14 H14 O6 2_466 0.93 2.5500 3.4582(19) 166.00 yes
C17 H17B O3 1_545 0.96 2.5700 3.386(2) 143.00 yes
C18 H18B S2 . 0.97 2.5500 3.1527(14) 120.00 yes

loop_
_cod_related_entry_id
_cod_related_entry_database
_cod_related_entry_code
1 ChemSpider 30658307
